data_7207462
loop_
_publ_author_name
'Bek\"o, S\'andor L.'
'Schmidt, Martin U.'
'Bond, Andrew D.'

_publ_section_title
;
 An experimental screen for quinoline/fumaric acid salts and co-crystals
;
_journal_issue 6
_journal_name_full CrystEngComm
_journal_page_first 1967
_journal_paper_doi 10.1039/c2ce06439a
_journal_volume 14
_journal_year 2012
_chemical_formula_moiety '2(C10 H9 N), C4 H4 O4'
_chemical_formula_sum 'C24 H22 N2 O4'
_chemical_formula_weight 402.44
_chemical_name_common '6-Methylquinoline/fumaric acid (2:1)'
_space_group_IT_number 14
_symmetry_cell_setting monoclinic
_symmetry_space_group_name_Hall '-P 2ybc'
_symmetry_space_group_name_H-M 'P 1 21/c 1'
_atom_sites_solution_hydrogens geom
_atom_sites_solution_primary direct
_atom_sites_solution_secondary difmap
_audit_creation_method SHELXL-97
_cell_angle_alpha 90.00
_cell_angle_beta 92.417(3)
_cell_angle_gamma 90.00
_cell_formula_units_Z 2
_cell_length_a 3.8896(2)
_cell_length_b 19.6117(13)
_cell_length_c 13.0475(8)
_cell_measurement_reflns_used 6619
_cell_measurement_temperature 150(2)
_cell_measurement_theta_max 25.28
_cell_measurement_theta_min 2.60
_cell_volume 994.40(10)
_computing_cell_refinement 'SAINT v.7.68a (Bruker, 2010)'
_computing_data_collection 'APEX2 v2010.1-2 (Bruker, 2010)'
_computing_data_reduction SAINT
_computing_molecular_graphics SHELXTL
_computing_publication_material SHELXTL
_computing_structure_refinement SHELXTL
_computing_structure_solution 'SHELXTL v.6.12 (Sheldrick, 2008)'
_diffrn_ambient_temperature 150(2)
_diffrn_measured_fraction_theta_full 0.978
_diffrn_measured_fraction_theta_max 0.978
_diffrn_measurement_device_type 'Bruker Nonius X8APEX-II CCD'
_diffrn_measurement_method '\w and \f scans'
_diffrn_radiation_monochromator graphite
_diffrn_radiation_source 'fine-focus sealed tube'
_diffrn_radiation_type MoK\a
_diffrn_radiation_wavelength 0.71073
_diffrn_reflns_av_R_equivalents 0.0250
_diffrn_reflns_av_sigmaI/netI 0.0168
_diffrn_reflns_limit_h_max 4
_diffrn_reflns_limit_h_min -4
_diffrn_reflns_limit_k_max 23
_diffrn_reflns_limit_k_min -23
_diffrn_reflns_limit_l_max 15
_diffrn_reflns_limit_l_min -15
_diffrn_reflns_number 13073
_diffrn_reflns_theta_full 25.38
_diffrn_reflns_theta_max 25.38
_diffrn_reflns_theta_min 3.75
_diffrn_standards_number 0
_exptl_absorpt_coefficient_mu 0.092
_exptl_absorpt_correction_T_max 0.996
_exptl_absorpt_correction_T_min 0.000
_exptl_absorpt_correction_type multi-scan
_exptl_absorpt_process_details 'SADABS (Sheldrick, 2008)'
_exptl_crystal_colour colourless
_exptl_crystal_density_diffrn 1.344
_exptl_crystal_density_method 'not measured'
_exptl_crystal_description lath
_exptl_crystal_F_000 424
_exptl_crystal_size_max 0.20
_exptl_crystal_size_mid 0.10
_exptl_crystal_size_min 0.04
_refine_diff_density_max 0.309
_refine_diff_density_min -0.192
_refine_diff_density_rms 0.053
_refine_ls_extinction_method none
_refine_ls_goodness_of_fit_ref 1.137
_refine_ls_hydrogen_treatment mixed
_refine_ls_matrix_type full
_refine_ls_number_parameters 141
_refine_ls_number_reflns 1794
_refine_ls_number_restraints 0
_refine_ls_restrained_S_all 1.137
_refine_ls_R_factor_all 0.0571
_refine_ls_R_factor_gt 0.0494
_refine_ls_shift/su_max 0.000
_refine_ls_shift/su_mean 0.000
_refine_ls_structure_factor_coef Fsqd
_refine_ls_weighting_details 'calc w=1/[\s^2^(Fo^2^)+(0.0574P)^2^+0.8059P] where P=(Fo^2^+2Fc^2^)/3'
_refine_ls_weighting_scheme calc
_refine_ls_wR_factor_gt 0.1291
_refine_ls_wR_factor_ref 0.1355
_reflns_number_gt 1557
_reflns_number_total 1794
_reflns_threshold_expression I>2\s(I)
_cod_data_source_file c2ce06439a.txt
_cod_data_source_block 3
_cod_original_sg_symbol_H-M 'P 21/c'
_cod_database_code 7207462

loop_
_symmetry_equiv_pos_as_xyz
'x, y, z'
'-x, y+1/2, -z+1/2'
'-x, -y, -z'
'x, -y-1/2, z-1/2'

loop_
_atom_site_label
_atom_site_type_symbol
_atom_site_fract_x
_atom_site_fract_y
_atom_site_fract_z
_atom_site_U_iso_or_equiv
_atom_site_adp_type
_atom_site_occupancy
_atom_site_symmetry_multiplicity
_atom_site_calc_flag
_atom_site_refinement_flags
O1 O 0.3357(4) 0.36730(7) 0.47518(11) 0.0309(4) Uani 1 1 d .
H1 H 0.434(9) 0.3377(18) 0.419(3) 0.080(11) Uiso 1 1 d .
O2 O 0.2467(4) 0.44123(7) 0.34605(11) 0.0321(4) Uani 1 1 d .
N1 N 0.5722(4) 0.28661(8) 0.33581(13) 0.0246(4) Uani 1 1 d .
C2 C 0.7175(5) 0.31245(11) 0.25533(16) 0.0272(5) Uani 1 1 d .
H2A H 0.7560 0.3603 0.2533 0.033 Uiso 1 1 calc R
C3 C 0.8182(5) 0.27276(11) 0.17243(16) 0.0288(5) Uani 1 1 d .
H3A H 0.9216 0.2936 0.1157 0.035 Uiso 1 1 calc R
C4 C 0.7662(5) 0.20394(11) 0.17402(15) 0.0267(5) Uani 1 1 d .
H4A H 0.8362 0.1764 0.1188 0.032 Uiso 1 1 calc R
C5 C 0.5360(5) 0.10341(10) 0.26623(16) 0.0247(5) Uani 1 1 d .
H5A H 0.5990 0.0738 0.2126 0.030 Uiso 1 1 calc R
C6 C 0.3776(5) 0.07688(10) 0.34936(16) 0.0250(5) Uani 1 1 d .
C7 C 0.2900(5) 0.12176(11) 0.42933(16) 0.0268(5) Uani 1 1 d .
H7A H 0.1824 0.1039 0.4876 0.032 Uiso 1 1 calc R
C8 C 0.3564(5) 0.19004(10) 0.42483(15) 0.0251(5) Uani 1 1 d .
H8A H 0.2955 0.2189 0.4796 0.030 Uiso 1 1 calc R
C9 C 0.5148(5) 0.21780(10) 0.33913(15) 0.0218(4) Uani 1 1 d .
C10 C 0.6077(5) 0.17401(10) 0.25850(15) 0.0222(4) Uani 1 1 d .
C11 C 0.2919(6) 0.00220(11) 0.35566(18) 0.0329(5) Uani 1 1 d .
H11A H 0.4448 -0.0238 0.3124 0.049 Uiso 1 1 calc R
H11B H 0.0524 -0.0050 0.3318 0.049 Uiso 1 1 calc R
H11C H 0.3228 -0.0132 0.4269 0.049 Uiso 1 1 calc R
C12 C 0.2276(5) 0.42570(10) 0.43561(15) 0.0226(4) Uani 1 1 d .
C13 C 0.0757(5) 0.47101(10) 0.51290(15) 0.0231(4) Uani 1 1 d .
H13A H 0.0881 0.4578 0.5830 0.028 Uiso 1 1 calc R

loop_
_atom_site_aniso_label
_atom_site_aniso_U_11
_atom_site_aniso_U_22
_atom_site_aniso_U_33
_atom_site_aniso_U_23
_atom_site_aniso_U_13
_atom_site_aniso_U_12
O1 0.0451(9) 0.0208(8) 0.0268(8) -0.0002(6) 0.0034(7) 0.0097(6)
O2 0.0441(9) 0.0271(8) 0.0256(8) 0.0010(6) 0.0060(7) 0.0063(7)
N1 0.0257(9) 0.0225(9) 0.0256(9) -0.0017(7) -0.0005(7) 0.0031(7)
C2 0.0254(10) 0.0242(11) 0.0320(12) 0.0021(9) 0.0000(8) -0.0003(8)
C3 0.0268(11) 0.0333(12) 0.0265(11) 0.0032(9) 0.0040(8) 0.0005(9)
C4 0.0235(10) 0.0341(12) 0.0225(11) -0.0046(9) 0.0009(8) 0.0044(8)
C5 0.0205(10) 0.0255(11) 0.0278(11) -0.0074(8) -0.0024(8) 0.0042(8)
C6 0.0181(9) 0.0241(11) 0.0324(11) -0.0007(8) -0.0040(8) 0.0013(8)
C7 0.0238(10) 0.0291(11) 0.0276(11) 0.0027(9) 0.0029(8) 0.0017(8)
C8 0.0251(10) 0.0269(11) 0.0234(10) -0.0043(8) 0.0018(8) 0.0058(8)
C9 0.0186(9) 0.0227(10) 0.0238(10) -0.0016(8) -0.0031(8) 0.0040(7)
C10 0.0182(9) 0.0255(10) 0.0227(10) -0.0029(8) -0.0031(7) 0.0034(7)
C11 0.0307(12) 0.0256(11) 0.0421(13) -0.0012(9) -0.0006(10) -0.0011(9)
C12 0.0214(10) 0.0205(10) 0.0258(11) -0.0010(8) 0.0005(8) -0.0013(7)
C13 0.0230(10) 0.0221(10) 0.0241(10) -0.0005(8) 0.0006(8) -0.0015(7)

loop_
_atom_type_symbol
_atom_type_description
_atom_type_scat_dispersion_real
_atom_type_scat_dispersion_imag
_atom_type_scat_source
C C 0.0033 0.0016 'International Tables Vol C Tables 4.2.6.8 and 6.1.1.4'
H H 0.0000 0.0000 'International Tables Vol C Tables 4.2.6.8 and 6.1.1.4'
N N 0.0061 0.0033 'International Tables Vol C Tables 4.2.6.8 and 6.1.1.4'
O O 0.0106 0.0060 'International Tables Vol C Tables 4.2.6.8 and 6.1.1.4'

loop_
_geom_angle_atom_site_label_1
_geom_angle_atom_site_label_2
_geom_angle_atom_site_label_3
_geom_angle
_geom_angle_site_symmetry_1
C12 O1 H1 109.5(19) .
C2 N1 C9 118.77(17) .
N1 C2 C3 123.07(19) .
N1 C2 H2A 118.5 .
C3 C2 H2A 118.5 .
C4 C3 C2 119.41(19) .
C4 C3 H3A 120.3 .
C2 C3 H3A 120.3 .
C3 C4 C10 119.49(18) .
C3 C4 H4A 120.3 .
C10 C4 H4A 120.3 .
C6 C5 C10 121.54(18) .
C6 C5 H5A 119.2 .
C10 C5 H5A 119.2 .
C5 C6 C7 118.43(18) .
C5 C6 C11 121.33(19) .
C7 C6 C11 120.23(19) .
C8 C7 C6 121.71(19) .
C8 C7 H7A 119.1 .
C6 C7 H7A 119.1 .
C7 C8 C9 120.19(18) .
C7 C8 H8A 119.9 .
C9 C8 H8A 119.9 .
N1 C9 C8 118.91(17) .
N1 C9 C10 121.82(18) .
C8 C9 C10 119.27(18) .
C4 C10 C9 117.43(18) .
C4 C10 C5 123.72(18) .
C9 C10 C5 118.85(18) .
C6 C11 H11A 109.5 .
C6 C11 H11B 109.5 .
H11A C11 H11B 109.5 .
C6 C11 H11C 109.5 .
H11A C11 H11C 109.5 .
H11B C11 H11C 109.5 .
O2 C12 O1 124.34(18) .
O2 C12 C13 123.11(18) .
O1 C12 C13 112.55(17) .
C13 C13 C12 121.9(2) 3_566
C13 C13 H13A 119.0 3_566
C12 C13 H13A 119.0 .

loop_
_geom_bond_atom_site_label_1
_geom_bond_atom_site_label_2
_geom_bond_distance
_geom_bond_site_symmetry_2
O1 C12 1.318(2) .
O1 H1 1.03(3) .
O2 C12 1.213(2) .
N1 C2 1.315(3) .
N1 C9 1.369(3) .
C2 C3 1.402(3) .
C2 H2A 0.9500 .
C3 C4 1.365(3) .
C3 H3A 0.9500 .
C4 C10 1.413(3) .
C4 H4A 0.9500 .
C5 C6 1.372(3) .
C5 C10 1.417(3) .
C5 H5A 0.9500 .
C6 C7 1.417(3) .
C6 C11 1.505(3) .
C7 C8 1.365(3) .
C7 H7A 0.9500 .
C8 C9 1.409(3) .
C8 H8A 0.9500 .
C9 C10 1.417(3) .
C11 H11A 0.9800 .
C11 H11B 0.9800 .
C11 H11C 0.9800 .
C12 C13 1.485(3) .
C13 C13 1.318(4) 3_566
C13 H13A 0.9500 .

loop_
_geom_hbond_atom_site_label_D
_geom_hbond_atom_site_label_H
_geom_hbond_atom_site_label_A
_geom_hbond_distance_DH
_geom_hbond_distance_HA
_geom_hbond_distance_DA
_geom_hbond_angle_DHA
O1 H1 N1 1.03(3) 1.58(4) 2.607(2) 175(3)

loop_
_geom_torsion_atom_site_label_1
_geom_torsion_atom_site_label_2
_geom_torsion_atom_site_label_3
_geom_torsion_atom_site_label_4
_geom_torsion
_geom_torsion_site_symmetry_4
C9 N1 C2 C3 -0.2(3) .
N1 C2 C3 C4 -0.2(3) .
C2 C3 C4 C10 0.9(3) .
C10 C5 C6 C7 -0.9(3) .
C10 C5 C6 C11 178.05(18) .
C5 C6 C7 C8 0.6(3) .
C11 C6 C7 C8 -178.36(19) .
C6 C7 C8 C9 0.2(3) .
C2 N1 C9 C8 -179.43(18) .
C2 N1 C9 C10 0.0(3) .
C7 C8 C9 N1 178.76(18) .
C7 C8 C9 C10 -0.7(3) .
C3 C4 C10 C9 -1.0(3) .
C3 C4 C10 C5 178.58(19) .
N1 C9 C10 C4 0.6(3) .
C8 C9 C10 C4 -179.95(17) .
N1 C9 C10 C5 -179.04(17) .
C8 C9 C10 C5 0.4(3) .
C6 C5 C10 C4 -179.19(18) .
C6 C5 C10 C9 0.4(3) .
O2 C12 C13 C13 6.0(4) 3_566
O1 C12 C13 C13 -173.7(2) 3_566
